data_7239147
loop_
_publ_author_name
'Zou, Ji-Yong'
'Xu, Na'
'Shi, Wei'
'Gao, Hong-Ling'
'Cui, Jian-Zhong'
'Cheng, Peng'

_publ_section_title
;
 A new family of 3d--4f heterometallic coordination polymers assembled
 with 1H-1,2,3-triazole-4,5-dicarboxylic acid: syntheses, structures and
 magnetic properties
;
_journal_issue 44
_journal_name_full 'RSC Advances'
_journal_page_first 21511
_journal_paper_doi 10.1039/c3ra43118e
_journal_volume 3
_journal_year 2013
_chemical_formula_sum 'C8 H12 Cl Cu2 Gd N6 O14'
_chemical_formula_weight 736.02
_space_group_IT_number 13
_space_group_name_Hall '-P 2ya'
_space_group_name_H-M_alt 'P 1 2/a 1'
_symmetry_cell_setting monoclinic
_symmetry_space_group_name_H-M 'P 1 2/a 1'
_atom_sites_solution_hydrogens geom
_atom_sites_solution_primary direct
_atom_sites_solution_secondary difmap
_audit_creation_method SHELXL-97
_cell_angle_alpha 90.00
_cell_angle_beta 103.755(4)
_cell_angle_gamma 90.00
_cell_formula_units_Z 2
_cell_length_a 11.6361(4)
_cell_length_b 6.8244(2)
_cell_length_c 12.1675(5)
_cell_measurement_reflns_used 2614
_cell_measurement_temperature 293(2)
_cell_measurement_theta_max 29.0398
_cell_measurement_theta_min 2.9789
_cell_volume 938.50(6)
_computing_cell_refinement CRYSALISPRO
_computing_data_collection CRYSALISPRO
_computing_data_reduction CRYSALISPRO
_computing_structure_refinement 'SHELXL-97 (Sheldrick, 1997)'
_computing_structure_solution 'SHELXS-97 (Sheldrick, 1990)'
_diffrn_ambient_temperature 293(2)
_diffrn_detector_area_resol_mean 16.2116
_diffrn_measured_fraction_theta_full 0.999
_diffrn_measured_fraction_theta_max 0.999
_diffrn_measurement_device_type 'SuperNova, Single source at offset), Eos'
_diffrn_measurement_method '\w scans'
_diffrn_radiation_monochromator graphite
_diffrn_radiation_source 'SuperNova (Mo) X-ray Source'
_diffrn_radiation_type MoK\a
_diffrn_radiation_wavelength 0.71073
_diffrn_reflns_av_R_equivalents 0.0211
_diffrn_reflns_av_sigmaI/netI 0.0326
_diffrn_reflns_limit_h_max 13
_diffrn_reflns_limit_h_min -13
_diffrn_reflns_limit_k_max 7
_diffrn_reflns_limit_k_min -8
_diffrn_reflns_limit_l_max 9
_diffrn_reflns_limit_l_min -14
_diffrn_reflns_number 3292
_diffrn_reflns_theta_full 25.01
_diffrn_reflns_theta_max 25.01
_diffrn_reflns_theta_min 2.98
_exptl_absorpt_coefficient_mu 5.969
_exptl_absorpt_correction_T_max 1.00000
_exptl_absorpt_correction_T_min 0.59466
_exptl_absorpt_correction_type multi-scan
_exptl_absorpt_process_details CRYSALISPRO
_exptl_crystal_colour blue
_exptl_crystal_density_diffrn 2.605
_exptl_crystal_density_method 'not measured'
_exptl_crystal_description Block
_exptl_crystal_F_000 706
_exptl_crystal_size_max 0.13
_exptl_crystal_size_mid 0.13
_exptl_crystal_size_min 0.12
_refine_diff_density_max 1.073
_refine_diff_density_min -0.845
_refine_diff_density_rms 0.127
_refine_ls_extinction_method none
_refine_ls_goodness_of_fit_ref 1.122
_refine_ls_hydrogen_treatment mixed
_refine_ls_matrix_type full
_refine_ls_number_parameters 151
_refine_ls_number_reflns 1656
_refine_ls_number_restraints 0
_refine_ls_restrained_S_all 1.122
_refine_ls_R_factor_all 0.0282
_refine_ls_R_factor_gt 0.0265
_refine_ls_shift/su_max 0.001
_refine_ls_shift/su_mean 0.000
_refine_ls_structure_factor_coef Fsqd
_refine_ls_weighting_details 'calc w=1/[\s^2^(Fo^2^)+(0.0135P)^2^+4.3015P] where P=(Fo^2^+2Fc^2^)/3'
_refine_ls_weighting_scheme calc
_refine_ls_wR_factor_gt 0.0598
_refine_ls_wR_factor_ref 0.0606
_reflns_number_gt 1565
_reflns_number_total 1656
_reflns_threshold_expression >2sigma(I)
_cod_data_source_file c3ra43118e.txt
_cod_data_source_block 1-Gd
_cod_depositor_comments
;
The following automatic conversions were performed:

data item '_symmetry_cell_setting' value 'Monoclinic' was changed to
'monoclinic' in accordance with the
/home/saulius/struct/COD-crude-data/automatic-downloads/DataCite-retrospective/RSC/depositions/lib/dictionaries/cif_core.dic
dictionary named 'cif_core.dic' version 2.4.2 last updated on
2011-04-26.

Automatic conversion script
Id: cif_fix_values 6909 2019-04-08 15:41:33Z antanas 
;
_cod_original_sg_symbol_H-M P2/a
_cod_database_code 7239147

loop_
_symmetry_equiv_pos_as_xyz
'x, y, z'
'-x+1/2, y, -z'
'-x, -y, -z'
'x-1/2, -y, z'

loop_
_atom_site_label
_atom_site_type_symbol
_atom_site_fract_x
_atom_site_fract_y
_atom_site_fract_z
_atom_site_U_iso_or_equiv
_atom_site_adp_type
_atom_site_occupancy
_atom_site_symmetry_multiplicity
_atom_site_calc_flag
_atom_site_refinement_flags
Gd1 Gd 0.2500 0.51351(5) 0.5000 0.01339(11) Uani 1 2 d S
Cu1 Cu 0.61156(5) 0.90134(11) 0.91142(5) 0.02509(18) Uani 1 1 d .
Cl1 Cl 0.7500 0.6269(3) 1.0000 0.0313(4) Uani 1 2 d S
O2 O 0.5718(3) 0.7628(6) 0.7659(3) 0.0227(8) Uani 1 1 d .
O1 O 0.4238(3) 0.6582(5) 0.6285(3) 0.0207(8) Uani 1 1 d .
C1 C 0.4624(4) 0.7420(7) 0.7200(4) 0.0147(10) Uani 1 1 d .
C2 C 0.3822(4) 0.8257(7) 0.7875(4) 0.0143(10) Uani 1 1 d .
N1 N 0.4384(3) 0.9005(6) 0.8876(3) 0.0168(9) Uani 1 1 d .
C4 C 0.1529(4) 0.7994(8) 0.6906(4) 0.0222(12) Uani 1 1 d .
C3 C 0.2617(4) 0.8539(7) 0.7789(4) 0.0156(10) Uani 1 1 d .
N2 N 0.3589(3) 0.9742(6) 0.9387(3) 0.0163(9) Uani 1 1 d .
N3 N 0.2519(3) 0.9479(6) 0.8727(3) 0.0174(9) Uani 1 1 d .
O4 O 0.0564(3) 0.8175(6) 0.7150(3) 0.0342(10) Uani 1 1 d .
O3 O 0.1679(3) 0.7361(7) 0.5979(3) 0.0364(11) Uani 1 1 d .
O5 O 0.4048(3) 0.2809(6) 0.5095(3) 0.0287(9) Uani 1 1 d .
H5A H 0.4545 0.3246 0.4730 0.043 Uiso 1 1 d R
H5B H 0.4415 0.2615 0.5790 0.043 Uiso 1 1 d R
O6 O 0.2732(4) 0.3542(7) 0.6869(3) 0.0391(11) Uani 1 1 d .
H6A H 0.3157 0.4260 0.7383 0.059 Uiso 1 1 d R
H6B H 0.2053 0.3383 0.7007 0.059 Uiso 1 1 d R
O7 O 0.5267(6) 0.6064(11) 0.1259(5) 0.0804(19) Uani 1 1 d G
H7A H 0.4626 0.5898 0.0760 0.121 Uiso 1 1 d G
H7B H 0.5793 0.6522 0.0949 0.121 Uiso 1 1 d G

loop_
_atom_site_aniso_label
_atom_site_aniso_U_11
_atom_site_aniso_U_22
_atom_site_aniso_U_33
_atom_site_aniso_U_23
_atom_site_aniso_U_13
_atom_site_aniso_U_12
Gd1 0.00819(18) 0.0224(2) 0.00946(17) 0.000 0.00180(12) 0.000
Cu1 0.0080(3) 0.0483(4) 0.0195(3) -0.0184(3) 0.0043(2) -0.0048(3)
Cl1 0.0267(10) 0.0264(10) 0.0368(11) 0.000 0.0000(8) 0.000
O2 0.0079(17) 0.040(2) 0.0206(18) -0.0146(18) 0.0043(14) -0.0014(16)
O1 0.0146(17) 0.032(2) 0.0157(18) -0.0068(17) 0.0036(14) -0.0020(16)
C1 0.010(2) 0.021(2) 0.014(2) -0.003(2) 0.0028(19) -0.002(2)
C2 0.011(2) 0.019(2) 0.012(2) -0.001(2) 0.0017(18) -0.002(2)
N1 0.011(2) 0.025(2) 0.016(2) -0.0062(19) 0.0060(17) 0.0010(18)
C4 0.013(2) 0.030(3) 0.020(3) -0.011(2) -0.002(2) 0.000(2)
C3 0.011(2) 0.023(2) 0.013(2) -0.003(2) 0.0040(19) 0.003(2)
N2 0.0067(19) 0.029(2) 0.013(2) -0.0071(19) 0.0019(16) 0.0007(18)
N3 0.0054(19) 0.030(2) 0.016(2) -0.0044(19) 0.0011(16) -0.0001(18)
O4 0.0098(18) 0.057(3) 0.034(2) -0.019(2) 0.0030(16) -0.0030(19)
O3 0.019(2) 0.062(3) 0.023(2) -0.021(2) -0.0033(16) 0.011(2)
O5 0.0180(19) 0.042(2) 0.024(2) -0.0014(19) 0.0004(16) 0.0075(18)
O6 0.031(2) 0.059(3) 0.026(2) 0.008(2) 0.0056(18) -0.019(2)
O7 0.095(5) 0.078(4) 0.073(4) 0.005(4) 0.030(4) -0.030(4)

loop_
_atom_type_symbol
_atom_type_description
_atom_type_scat_dispersion_real
_atom_type_scat_dispersion_imag
_atom_type_scat_source
C C 0.0033 0.0016 'International Tables Vol C Tables 4.2.6.8 and 6.1.1.4'
H H 0.0000 0.0000 'International Tables Vol C Tables 4.2.6.8 and 6.1.1.4'
Cl Cl 0.1484 0.1585 'International Tables Vol C Tables 4.2.6.8 and 6.1.1.4'
Cu Cu 0.3201 1.2651 'International Tables Vol C Tables 4.2.6.8 and 6.1.1.4'
Gd Gd -0.1653 3.9035 'International Tables Vol C Tables 4.2.6.8 and 6.1.1.4'
N N 0.0061 0.0033 'International Tables Vol C Tables 4.2.6.8 and 6.1.1.4'
O O 0.0106 0.0060 'International Tables Vol C Tables 4.2.6.8 and 6.1.1.4'

loop_
_geom_angle_atom_site_label_1
_geom_angle_atom_site_label_2
_geom_angle_atom_site_label_3
_geom_angle
_geom_angle_site_symmetry_1
_geom_angle_site_symmetry_3
O3 Gd1 O3 96.3(2) . 2_556
O3 Gd1 O5 93.64(14) . 2_556
O3 Gd1 O5 145.65(13) 2_556 2_556
O3 Gd1 O5 145.65(13) . .
O3 Gd1 O5 93.64(14) 2_556 .
O5 Gd1 O5 96.47(19) 2_556 .
O3 Gd1 O1 71.31(12) . 2_556
O3 Gd1 O1 77.45(12) 2_556 2_556
O5 Gd1 O1 74.80(12) 2_556 2_556
O5 Gd1 O1 143.04(12) . 2_556
O3 Gd1 O1 77.45(12) . .
O3 Gd1 O1 71.31(12) 2_556 .
O5 Gd1 O1 143.04(12) 2_556 .
O5 Gd1 O1 74.79(12) . .
O1 Gd1 O1 132.48(17) 2_556 .
O3 Gd1 O6 77.29(15) . .
O3 Gd1 O6 143.70(13) 2_556 .
O5 Gd1 O6 70.62(13) 2_556 .
O5 Gd1 O6 75.35(14) . .
O1 Gd1 O6 130.97(12) 2_556 .
O1 Gd1 O6 72.42(12) . .
O3 Gd1 O6 143.70(13) . 2_556
O3 Gd1 O6 77.29(15) 2_556 2_556
O5 Gd1 O6 75.35(14) 2_556 2_556
O5 Gd1 O6 70.62(13) . 2_556
O1 Gd1 O6 72.42(12) 2_556 2_556
O1 Gd1 O6 130.97(12) . 2_556
O6 Gd1 O6 127.9(2) . 2_556
O2 Cu1 N1 81.51(15) . .
O2 Cu1 N2 175.03(16) . 3_677
N1 Cu1 N2 94.88(16) . 3_677
O2 Cu1 N3 93.63(15) . 4_675
N1 Cu1 N3 143.27(17) . 4_675
N2 Cu1 N3 91.30(16) 3_677 4_675
O2 Cu1 Cl1 90.98(11) . .
N1 Cu1 Cl1 125.83(13) . .
N2 Cu1 Cl1 88.37(12) 3_677 .
N3 Cu1 Cl1 90.45(12) 4_675 .
Cu1 Cl1 Cu1 84.85(7) . 2_657
C1 O2 Cu1 116.5(3) . .
C1 O1 Gd1 145.9(3) . .
O1 C1 O2 123.9(4) . .
O1 C1 C2 122.1(4) . .
O2 C1 C2 114.0(4) . .
N1 C2 C3 106.3(4) . .
N1 C2 C1 114.3(4) . .
C3 C2 C1 139.4(4) . .
N2 N1 C2 109.0(4) . .
N2 N1 Cu1 137.1(3) . .
C2 N1 Cu1 113.4(3) . .
O4 C4 O3 125.3(5) . .
O4 C4 C3 117.7(4) . .
O3 C4 C3 117.0(4) . .
N3 C3 C2 106.9(4) . .
N3 C3 C4 120.1(4) . .
C2 C3 C4 133.0(4) . .
N3 N2 N1 108.9(4) . .
N3 N2 Cu1 123.5(3) . 3_677
N1 N2 Cu1 127.5(3) . 3_677
N2 N3 C3 108.9(4) . .
N2 N3 Cu1 118.2(3) . 4_575
C3 N3 Cu1 131.5(3) . 4_575
C4 O3 Gd1 149.7(4) . .
Gd1 O5 H5A 109.7 . .
Gd1 O5 H5B 110.0 . .
H5A O5 H5B 108.8 . .
Gd1 O6 H6A 109.8 . .
Gd1 O6 H6B 109.5 . .
H6A O6 H6B 109.4 . .
H7A O7 H7B 109.5 . .

loop_
_geom_bond_atom_site_label_1
_geom_bond_atom_site_label_2
_geom_bond_distance
_geom_bond_site_symmetry_2
Gd1 O3 2.276(4) .
Gd1 O3 2.276(4) 2_556
Gd1 O5 2.383(4) 2_556
Gd1 O5 2.383(3) .
Gd1 O1 2.451(3) 2_556
Gd1 O1 2.451(3) .
Gd1 O6 2.477(4) .
Gd1 O6 2.477(4) 2_556
Cu1 O2 1.963(3) .
Cu1 N1 1.966(4) .
Cu1 N2 1.967(4) 3_677
Cu1 N3 2.076(4) 4_675
Cu1 Cl1 2.5377(16) .
Cl1 Cu1 2.5378(16) 2_657
O2 C1 1.271(6) .
O1 C1 1.237(6) .
C1 C2 1.495(6) .
C2 N1 1.339(6) .
C2 C3 1.394(6) .
N1 N2 1.330(5) .
C4 O4 1.235(6) .
C4 O3 1.259(6) .
C4 C3 1.499(7) .
C3 N3 1.338(6) .
N2 N3 1.323(5) .
N2 Cu1 1.967(4) 3_677
N3 Cu1 2.076(4) 4_575
O5 H5A 0.8621 .
O5 H5B 0.8627 .
O6 H6A 0.8533 .
O6 H6B 0.8531 .
O7 H7A 0.8499 .
O7 H7B 0.8503 .
